data_2015068
loop_
_publ_author_name
'Delgado, Paula'
'Quiroga, Jairo'
'Cobo, Justo'
'Low, John N.'
'Glidewell, Christopher'

_publ_section_title
;
 Supramolecular structures of four
 (<i>Z</i>)-5-arylmethylene-2-thioxothiazolidin-4-ones: hydrogen-bonded
 dimers, chains of rings and sheets
;
_journal_coeditor_code SK1860
_journal_issue 8
_journal_name_full 'Acta Crystallographica Section C'
_journal_page_first o477
_journal_page_last o482
_journal_paper_doi 10.1107/S0108270105021888
_journal_volume 61
_journal_year 2005
_chemical_formula_iupac 'C10 H7 N O S2'
_chemical_formula_moiety 'C10 H7 N O S2'
_chemical_formula_sum 'C10 H7 N O S2'
_chemical_formula_weight 221.29
_chemical_name_systematic
;
(Z)-5-benzylidenene-2-thioxothiazolidin-4-one
;
_space_group_IT_number 14
_symmetry_cell_setting monoclinic
_symmetry_space_group_name_Hall '-P 2yn'
_symmetry_space_group_name_H-M 'P 1 21/n 1'
_atom_sites_solution_hydrogens geom
_atom_sites_solution_primary direct
_atom_sites_solution_secondary difmap
_cell_angle_alpha 90.00
_cell_angle_beta 100.2630(12)
_cell_angle_gamma 90.00
_cell_formula_units_Z 8
_cell_length_a 11.7286(3)
_cell_length_b 7.0215(2)
_cell_length_c 23.7552(6)
_cell_measurement_reflns_used 4399
_cell_measurement_temperature 120(2)
_cell_measurement_theta_max 27.51
_cell_measurement_theta_min 3.03
_cell_volume 1925.00(9)
_computing_cell_refinement 'DENZO (Otwinowski & Minor, 1997) and COLLECT'
_computing_data_collection 'COLLECT (Hooft, 1999)'
_computing_data_reduction 'DENZO and COLLECT'
_computing_molecular_graphics 'PLATON (Spek, 2003)'
_computing_publication_material 'SHELXL97 and PRPKAPPA (Ferguson, 1999)'
_computing_structure_refinement 'OSCAIL and SHELXL97 (Sheldrick, 1997)'
_computing_structure_solution 'OSCAIL (McArdle, 2003) and SHELXS97 (Sheldrick, 1997)'
_diffrn_ambient_temperature 120(2)
_diffrn_detector_area_resol_mean 9.091
_diffrn_measured_fraction_theta_full 0.996
_diffrn_measured_fraction_theta_max 0.996
_diffrn_measurement_device_type 'Nonius KappaCCD'
_diffrn_measurement_method '\f and \w scans'
_diffrn_radiation_monochromator graphite
_diffrn_radiation_source 'Bruker--Nonius FR91 rotating anode'
_diffrn_radiation_type 'Mo K\a'
_diffrn_radiation_wavelength 0.71073
_diffrn_reflns_av_R_equivalents 0.0479
_diffrn_reflns_av_sigmaI/netI 0.0478
_diffrn_reflns_limit_h_max 15
_diffrn_reflns_limit_h_min -15
_diffrn_reflns_limit_k_max 9
_diffrn_reflns_limit_k_min -8
_diffrn_reflns_limit_l_max 30
_diffrn_reflns_limit_l_min -30
_diffrn_reflns_number 20659
_diffrn_reflns_theta_full 27.51
_diffrn_reflns_theta_max 27.51
_diffrn_reflns_theta_min 3.03
_diffrn_standards_decay_% nil
_exptl_absorpt_coefficient_mu 0.513
_exptl_absorpt_correction_T_max 0.950
_exptl_absorpt_correction_T_min 0.888
_exptl_absorpt_correction_type multi-scan
_exptl_absorpt_process_details '(SADABS; Sheldrick,  2003)'
_exptl_crystal_colour orange
_exptl_crystal_density_diffrn 1.527
_exptl_crystal_density_method 'not measured'
_exptl_crystal_description block
_exptl_crystal_F_000 912
_exptl_crystal_size_max 0.38
_exptl_crystal_size_mid 0.20
_exptl_crystal_size_min 0.10
_refine_diff_density_max 0.532
_refine_diff_density_min -0.334
_refine_ls_extinction_method none
_refine_ls_goodness_of_fit_ref 1.031
_refine_ls_hydrogen_treatment constr
_refine_ls_matrix_type full
_refine_ls_number_parameters 253
_refine_ls_number_reflns 4399
_refine_ls_number_restraints 0
_refine_ls_restrained_S_all 1.031
_refine_ls_R_factor_all 0.0654
_refine_ls_R_factor_gt 0.0376
_refine_ls_shift/su_max 0.001
_refine_ls_shift/su_mean 0.000
_refine_ls_structure_factor_coef Fsqd
_refine_ls_weighting_details 'w=1/[\s^2^(Fo^2^)+(0.0403P)^2^+0.8482P] where P=(Fo^2^+2Fc^2^)/3'
_refine_ls_weighting_scheme calc
_refine_ls_wR_factor_gt 0.0841
_refine_ls_wR_factor_ref 0.0951
_reflns_number_gt 3154
_reflns_number_total 4399
_reflns_threshold_expression I>2\s(I)
_cod_data_source_file sk1860.cif
_cod_data_source_block I
_cod_original_sg_symbol_H-M 'P 21/n'
_cod_database_code 2015068
_cod_database_fobs_code 2015068

loop_
_symmetry_equiv_pos_as_xyz
'x, y, z'
'x+1/2, -y+1/2, z+1/2'
'-x, -y, -z'
'-x-1/2, y-1/2, -z-1/2'

loop_
_atom_site_label
_atom_site_fract_x
_atom_site_fract_y
_atom_site_fract_z
_atom_site_U_iso_or_equiv
_atom_site_adp_type
_atom_site_calc_flag
_atom_site_refinement_flags
_atom_site_occupancy
_atom_site_disorder_assembly
_atom_site_disorder_group
_atom_site_type_symbol
S11 0.74536(4) 0.33315(8) 0.55716(2) 0.02152(14) Uani d . 1 . . S
S12 0.65140(5) 0.36072(9) 0.43209(2) 0.02960(15) Uani d . 1 . . S
O14 0.45534(12) 0.1532(2) 0.59074(6) 0.0241(3) Uani d . 1 . . O
N13 0.53612(14) 0.2455(2) 0.51378(7) 0.0201(4) Uani d . 1 . . N
C12 0.63481(17) 0.3097(3) 0.49728(8) 0.0199(4) Uani d . 1 . . C
C14 0.53896(17) 0.2108(3) 0.57132(8) 0.0197(4) Uani d . 1 . . C
C15 0.65520(16) 0.2546(3) 0.60411(8) 0.0173(4) Uani d . 1 . . C
C16 0.67851(16) 0.2270(3) 0.66127(8) 0.0175(4) Uani d . 1 . . C
C161 0.78423(16) 0.2566(3) 0.70271(8) 0.0165(4) Uani d . 1 . . C
C162 0.88665(17) 0.3321(3) 0.68943(9) 0.0186(4) Uani d . 1 . . C
C163 0.98160(17) 0.3654(3) 0.73215(8) 0.0194(4) Uani d . 1 . . C
C164 0.97650(17) 0.3249(3) 0.78885(9) 0.0207(5) Uani d . 1 . . C
C165 0.87648(17) 0.2462(3) 0.80264(9) 0.0212(5) Uani d . 1 . . C
C166 0.78146(17) 0.2127(3) 0.76022(8) 0.0188(4) Uani d . 1 . . C
S21 0.01842(4) 0.24752(8) 0.47545(2) 0.02047(13) Uani d . 1 . . S
S22 0.10145(5) 0.25644(9) 0.60130(2) 0.02745(15) Uani d . 1 . . S
O24 0.32268(11) 0.14351(19) 0.44484(6) 0.0215(3) Uani d . 1 . . O
N23 0.22954(14) 0.1831(2) 0.52127(7) 0.0197(4) Uani d . 1 . . N
C22 0.12570(17) 0.2265(3) 0.53659(8) 0.0192(4) Uani d . 1 . . C
C24 0.23332(17) 0.1680(3) 0.46376(8) 0.0180(4) Uani d . 1 . . C
C25 0.11547(16) 0.1882(3) 0.42982(8) 0.0166(4) Uani d . 1 . . C
C26 0.09572(17) 0.1611(3) 0.37272(8) 0.0174(4) Uani d . 1 . . C
C261 -0.01004(17) 0.1834(3) 0.33099(8) 0.0167(4) Uani d . 1 . . C
C262 -0.11428(17) 0.2532(3) 0.34403(9) 0.0205(4) Uani d . 1 . . C
C263 -0.20826(17) 0.2874(3) 0.30124(9) 0.0226(5) Uani d . 1 . . C
C264 -0.20135(18) 0.2534(3) 0.24443(9) 0.0239(5) Uani d . 1 . . C
C265 -0.10028(18) 0.1786(3) 0.23077(9) 0.0231(5) Uani d . 1 . . C
C266 -0.00615(18) 0.1422(3) 0.27336(8) 0.0196(4) Uani d . 1 . . C
H13 0.4729 0.2179 0.4876 0.024 Uiso d R 1 . . H
H16 0.6150 0.1803 0.6771 0.021 Uiso calc R 1 . . H
H162 0.8912 0.3608 0.6508 0.022 Uiso calc R 1 . . H
H163 1.0507 0.4164 0.7226 0.023 Uiso calc R 1 . . H
H164 1.0412 0.3508 0.8181 0.025 Uiso calc R 1 . . H
H165 0.8733 0.2154 0.8413 0.025 Uiso calc R 1 . . H
H166 0.7133 0.1592 0.7701 0.023 Uiso calc R 1 . . H
H23 0.2936 0.1727 0.5483 0.024 Uiso d R 1 . . H
H26 0.1613 0.1212 0.3574 0.021 Uiso calc R 1 . . H
H262 -0.1203 0.2772 0.3827 0.025 Uiso calc R 1 . . H
H263 -0.2783 0.3346 0.3108 0.027 Uiso calc R 1 . . H
H264 -0.2654 0.2812 0.2151 0.029 Uiso calc R 1 . . H
H265 -0.0957 0.1522 0.1920 0.028 Uiso calc R 1 . . H
H266 0.0621 0.0886 0.2636 0.024 Uiso calc R 1 . . H

loop_
_atom_site_aniso_label
_atom_site_aniso_U_11
_atom_site_aniso_U_22
_atom_site_aniso_U_33
_atom_site_aniso_U_12
_atom_site_aniso_U_13
_atom_site_aniso_U_23
S11 0.0191(3) 0.0273(3) 0.0175(3) -0.0052(2) 0.0017(2) 0.0008(2)
S12 0.0322(3) 0.0395(3) 0.0171(3) -0.0055(3) 0.0043(2) 0.0013(2)
O14 0.0158(7) 0.0342(9) 0.0214(8) -0.0026(6) 0.0006(6) 0.0042(7)
N13 0.0175(9) 0.0259(9) 0.0152(8) -0.0014(8) -0.0014(7) 0.0006(7)
C12 0.0208(11) 0.0195(11) 0.0193(10) 0.0004(9) 0.0028(9) -0.0016(8)
C14 0.0195(11) 0.0200(11) 0.0185(10) 0.0021(8) 0.0006(9) 0.0005(8)
C15 0.0157(10) 0.0169(10) 0.0189(10) -0.0014(8) 0.0024(8) 0.0003(8)
C16 0.0141(10) 0.0183(10) 0.0201(10) -0.0003(8) 0.0032(8) -0.0009(8)
C161 0.0161(10) 0.0157(10) 0.0176(10) 0.0032(8) 0.0025(8) -0.0013(8)
C162 0.0205(10) 0.0195(10) 0.0161(10) 0.0000(8) 0.0040(8) -0.0011(8)
C163 0.0136(10) 0.0217(11) 0.0235(11) -0.0013(8) 0.0048(9) -0.0014(9)
C164 0.0164(10) 0.0229(11) 0.0205(11) 0.0015(9) -0.0029(9) -0.0041(9)
C165 0.0258(11) 0.0220(11) 0.0154(10) 0.0037(9) 0.0023(9) -0.0007(9)
C166 0.0194(10) 0.0171(10) 0.0207(11) 0.0007(8) 0.0056(9) 0.0002(8)
S21 0.0166(3) 0.0297(3) 0.0145(3) 0.0020(2) 0.0013(2) -0.0009(2)
S22 0.0253(3) 0.0428(4) 0.0141(3) -0.0009(3) 0.0033(2) -0.0007(2)
O24 0.0151(7) 0.0287(8) 0.0202(7) 0.0026(6) 0.0021(6) -0.0041(6)
N23 0.0151(8) 0.0260(9) 0.0161(9) 0.0004(7) -0.0023(7) -0.0004(7)
C22 0.0187(10) 0.0209(11) 0.0170(10) -0.0026(8) 0.0001(8) -0.0001(8)
C24 0.0184(10) 0.0166(10) 0.0180(10) 0.0005(8) 0.0002(8) -0.0020(8)
C25 0.0168(10) 0.0161(10) 0.0167(10) 0.0011(8) 0.0022(8) 0.0009(8)
C26 0.0161(10) 0.0182(10) 0.0178(10) 0.0006(8) 0.0028(8) -0.0003(8)
C261 0.0182(10) 0.0161(10) 0.0150(10) -0.0020(8) 0.0002(8) -0.0002(8)
C262 0.0223(11) 0.0233(11) 0.0154(10) -0.0011(9) 0.0020(8) 0.0006(9)
C263 0.0135(10) 0.0282(12) 0.0255(11) 0.0002(9) 0.0015(9) 0.0014(9)
C264 0.0206(11) 0.0277(12) 0.0202(11) -0.0043(9) -0.0055(9) 0.0028(9)
C265 0.0268(11) 0.0260(11) 0.0154(10) -0.0082(9) 0.0004(9) -0.0029(9)
C266 0.0208(10) 0.0202(10) 0.0178(10) -0.0026(9) 0.0033(8) -0.0023(8)

loop_
_atom_type_symbol
_atom_type_description
_atom_type_scat_dispersion_real
_atom_type_scat_dispersion_imag
_atom_type_scat_source
C C 0.0033 0.0016 'International Tables Vol C Tables 4.2.6.8 and 6.1.1.4'
H H 0.0000 0.0000 'International Tables Vol C Tables 4.2.6.8 and 6.1.1.4'
N N 0.0061 0.0033 'International Tables Vol C Tables 4.2.6.8 and 6.1.1.4'
S S 0.1246 0.1234 'International Tables Vol C Tables 4.2.6.8 and 6.1.1.4'
O O 0.0106 0.0060 'International Tables Vol C Tables 4.2.6.8 and 6.1.1.4'

loop_
_geom_angle_atom_site_label_1
_geom_angle_atom_site_label_2
_geom_angle_atom_site_label_3
_geom_angle
_geom_angle_publ_flag
C12 S11 C15 92.51(9) no
N13 C12 S12 126.53(15) no
N13 C12 S11 109.93(14) no
S12 C12 S11 123.54(12) no
C12 N13 C14 118.05(17) no
C12 N13 H13 120.7 no
C14 N13 H13 121.1 no
O14 C14 N13 123.42(18) no
O14 C14 C15 126.59(18) no
N13 C14 C15 109.99(17) no
C16 C15 C14 120.19(18) no
C16 C15 S11 130.27(16) no
C14 C15 S11 109.52(14) no
C15 C16 C161 130.97(19) no
C15 C16 H16 114.5 no
C161 C16 H16 114.5 no
C162 C161 C166 118.11(17) no
C162 C161 C16 124.34(18) no
C166 C161 C16 117.51(18) no
C163 C162 C161 120.58(19) no
C163 C162 H162 119.7 no
C161 C162 H162 119.7 no
C162 C163 C164 120.51(18) no
C162 C163 H163 119.7 no
C164 C163 H163 119.7 no
C165 C164 C163 119.67(18) no
C165 C164 H164 120.2 no
C163 C164 H164 120.2 no
C166 C165 C164 120.08(19) no
C166 C165 H165 120.0 no
C164 C165 H165 120.0 no
C165 C166 C161 121.02(19) no
C165 C166 H166 119.5 no
C161 C166 H166 119.5 no
C22 S21 C25 92.47(9) no
N23 C22 S22 126.52(15) no
N23 C22 S21 109.93(14) no
S22 C22 S21 123.55(12) no
C22 N23 C24 117.95(16) no
C22 N23 H23 119.9 no
C24 N23 H23 122.0 no
O24 C24 N23 123.75(17) no
O24 C24 C25 126.30(18) no
N23 C24 C25 109.95(17) no
C26 C25 C24 120.79(18) no
C26 C25 S21 129.82(16) no
C24 C25 S21 109.39(14) no
C25 C26 C261 130.13(19) no
C25 C26 H26 114.9 no
C261 C26 H26 114.9 no
C262 C261 C266 117.85(18) no
C262 C261 C26 124.02(18) no
C266 C261 C26 118.04(18) no
C263 C262 C261 120.76(19) no
C263 C262 H262 119.6 no
C261 C262 H262 119.6 no
C262 C263 C264 120.6(2) no
C262 C263 H263 119.7 no
C264 C263 H263 119.7 no
C265 C264 C263 119.57(19) no
C265 C264 H264 120.2 no
C263 C264 H264 120.2 no
C266 C265 C264 120.22(19) no
C266 C265 H265 119.9 no
C264 C265 H265 119.9 no
C265 C266 C261 120.92(19) no
C265 C266 H266 119.5 no
C261 C266 H266 119.5 no

loop_
_geom_bond_atom_site_label_1
_geom_bond_atom_site_label_2
_geom_bond_site_symmetry_2
_geom_bond_distance
_geom_bond_publ_flag
S11 C12 . 1.753(2) no
S11 C15 . 1.757(2) no
C12 N13 . 1.363(3) no
C12 S12 . 1.635(2) no
N13 C14 . 1.383(3) no
N13 H13 . 0.8999 no
C14 O14 . 1.225(2) no
C14 C15 . 1.477(3) no
C15 C16 . 1.351(3) no
C16 C161 . 1.454(3) no
C16 H16 . 0.95 no
C161 C162 . 1.400(3) no
C161 C166 . 1.406(3) no
C162 C163 . 1.386(3) no
C162 H162 . 0.95 no
C163 C164 . 1.388(3) no
C163 H163 . 0.95 no
C164 C165 . 1.387(3) no
C164 H164 . 0.95 no
C165 C166 . 1.383(3) no
C165 H165 . 0.95 no
C166 H166 . 0.95 no
S21 C22 . 1.7502(19) no
S21 C25 . 1.756(2) no
C22 N23 . 1.366(3) no
C22 S22 . 1.626(2) no
N23 C24 . 1.379(3) no
N23 H23 . 0.8999 no
C24 O24 . 1.224(2) no
C24 C25 . 1.478(3) no
C25 C26 . 1.348(3) no
C26 C261 . 1.452(3) no
C26 H26 . 0.95 no
C261 C262 . 1.402(3) no
C261 C266 . 1.408(3) no
C262 C263 . 1.381(3) no
C262 H262 . 0.95 no
C263 C264 . 1.387(3) no
C263 H263 . 0.95 no
C264 C265 . 1.387(3) no
C264 H264 . 0.95 no
C265 C266 . 1.382(3) no
C265 H265 . 0.95 no
C266 H266 . 0.95 no

loop_
_geom_hbond_atom_site_label_D
_geom_hbond_atom_site_label_H
_geom_hbond_atom_site_label_A
_geom_hbond_site_symmetry_A
_geom_hbond_distance_DH
_geom_hbond_distance_HA
_geom_hbond_distance_DA
_geom_hbond_angle_DHA
_geom_hbond_publ_flag
N13 H13 O24 . 0.90 1.94 2.829(2) 168 n
N23 H23 O14 . 0.90 1.99 2.868(2) 165 n
C162 H162 S11 . 0.95 2.56 3.281(2) 133 n
C262 H262 S21 . 0.95 2.50 3.231(2) 134 n
C163 H163 Cg2 3_666 0.95 2.68 3.352(2) 128 n
C166 H166 Cg1 4_757 0.95 2.82 3.519(2) 131 n
C266 H266 Cg1 3_656 0.95 2.76 3.435(2) 129 n

loop_
_geom_torsion_atom_site_label_1
_geom_torsion_atom_site_label_2
_geom_torsion_atom_site_label_3
_geom_torsion_atom_site_label_4
_geom_torsion
_geom_torsion_publ_flag
C15 S11 C12 N13 0.03(15) no
C15 S11 C12 S12 179.61(14) no
S12 C12 N13 C14 -179.77(16) no
S11 C12 N13 C14 -0.2(2) no
C12 N13 C14 O14 179.92(19) no
C12 N13 C14 C15 0.3(2) no
O14 C14 C15 C16 1.8(3) no
N13 C14 C15 C16 -178.56(18) no
O14 C14 C15 S11 -179.86(17) no
N13 C14 C15 S11 -0.3(2) no
C12 S11 C15 C16 178.2(2) no
C12 S11 C15 C14 0.13(15) no
C14 C15 C16 C161 179.35(19) no
S11 C15 C16 C161 1.4(3) no
C15 C16 C161 C162 2.9(3) no
C15 C16 C161 C166 -179.6(2) no
C166 C161 C162 C163 -1.1(3) no
C16 C161 C162 C163 176.41(18) no
C161 C162 C163 C164 -0.2(3) no
C162 C163 C164 C165 1.5(3) no
C163 C164 C165 C166 -1.5(3) no
C164 C165 C166 C161 0.2(3) no
C162 C161 C166 C165 1.1(3) no
C16 C161 C166 C165 -176.59(18) no
C25 S21 C22 N23 2.02(15) no
C25 S21 C22 S22 -178.22(14) no
S22 C22 N23 C24 -178.43(15) no
S21 C22 N23 C24 1.3(2) no
C22 N23 C24 O24 174.54(18) no
C22 N23 C24 C25 -4.8(2) no
O24 C24 C25 C26 6.8(3) no
N23 C24 C25 C26 -173.88(18) no
O24 C24 C25 S21 -173.38(17) no
N23 C24 C25 S21 5.9(2) no
C22 S21 C25 C26 175.2(2) no
C22 S21 C25 C24 -4.51(15) no
C24 C25 C26 C261 -176.19(19) no
S21 C25 C26 C261 4.1(3) no
C25 C26 C261 C262 4.5(3) no
C25 C26 C261 C266 -179.1(2) no
C266 C261 C262 C263 -2.6(3) no
C26 C261 C262 C263 173.85(19) no
C261 C262 C263 C264 0.0(3) no
C262 C263 C264 C265 2.1(3) no
C263 C264 C265 C266 -1.5(3) no
C264 C265 C266 C261 -1.2(3) no
C262 C261 C266 C265 3.2(3) no
C26 C261 C266 C265 -173.44(18) no

loop_
_cod_related_entry_id
_cod_related_entry_database
_cod_related_entry_code
1 ChemSpider 1068754
